data_1548631
loop_
_publ_author_name
'Gruene, T.'
'Teng, Li.'
'Van Genderen, E.'
'Pinar, A. B.'
'Van Bokhoven, J. A.'

_publ_section_title
;
 Characterization at the level of individual crystals: single crystal MFI
 type zeolite grains
;
_journal_name_full 'Chemistry - A European Journal'
_journal_paper_doi 10.1002/chem.201704213
_journal_year 2017
_chemical_formula_sum 'O24 Si12'
_chemical_formula_weight 721.20
_space_group_crystal_system orthorhombic
_space_group_IT_number 62
_space_group_name_Hall '-P 2ac 2n'
_space_group_name_H-M_alt 'P n m a'
_symmetry_space_group_name_Hall '-P 2ac 2n'
_symmetry_space_group_name_H-M 'P n m a'
_atom_sites_solution_hydrogens .
_audit_creation_method SHELXL-2016/6
_cell_angle_alpha 90
_cell_angle_beta 90
_cell_angle_gamma 90
_cell_formula_units_Z 8
_cell_length_a 20.430(4)
_cell_length_b 20.100(4)
_cell_length_c 13.550(3)
_cell_measurement_temperature 293(2)
_cell_volume 5564(2)
_computing_structure_refinement 'SHELXL-2016/6 (Sheldrick, 2016)'
_computing_structure_solution 'SHELXT 2014/5 (Sheldrick, 2014)'
_diffrn_ambient_temperature 293(2)
_diffrn_measured_fraction_theta_full 0.874
_diffrn_measured_fraction_theta_max 0.874
_diffrn_radiation_wavelength 0.02508
_diffrn_reflns_av_R_equivalents 0.2592
_diffrn_reflns_av_unetI/netI 0.1182
_diffrn_reflns_Laue_measured_fraction_full 0.874
_diffrn_reflns_Laue_measured_fraction_max 0.874
_diffrn_reflns_limit_h_max 23
_diffrn_reflns_limit_h_min -22
_diffrn_reflns_limit_k_max 22
_diffrn_reflns_limit_k_min -22
_diffrn_reflns_limit_l_max 13
_diffrn_reflns_limit_l_min -13
_diffrn_reflns_number 37402
_diffrn_reflns_point_group_measured_fraction_full 0.874
_diffrn_reflns_point_group_measured_fraction_max 0.874
_diffrn_reflns_theta_full 0.825
_diffrn_reflns_theta_max 0.825
_diffrn_reflns_theta_min 0.064
_exptl_absorpt_coefficient_mu 0.275
_exptl_crystal_density_diffrn 1.722
_exptl_crystal_F_000 940
_refine_diff_density_max 0.349
_refine_diff_density_min -0.210
_refine_diff_density_rms 0.096
_refine_ls_extinction_coef .
_refine_ls_extinction_method none
_refine_ls_goodness_of_fit_ref 1.406
_refine_ls_hydrogen_treatment undef
_refine_ls_matrix_type full
_refine_ls_number_parameters 331
_refine_ls_number_reflns 3979
_refine_ls_number_restraints 48
_refine_ls_restrained_S_all 1.402
_refine_ls_R_factor_all 0.2388
_refine_ls_R_factor_gt 0.1835
_refine_ls_shift/su_max 0.000
_refine_ls_shift/su_mean 0.000
_refine_ls_structure_factor_coef Fsqd
_refine_ls_weighting_details 'w=1/[\s^2^(Fo^2^)+(0.2000P)^2^] where P=(Fo^2^+2Fc^2^)/3'
_refine_ls_weighting_scheme calc
_refine_ls_wR_factor_gt 0.4364
_refine_ls_wR_factor_ref 0.4764
_reflns_Friedel_coverage 0.000
_reflns_Friedel_fraction_full .
_reflns_Friedel_fraction_max .
_reflns_number_gt 2024
_reflns_number_total 3979
_reflns_threshold_expression 'I > 2\s(I)'
_cod_data_source_file zsm5_ChemEurJ.cif
_cod_data_source_block z2
_cod_original_cell_volume 5564.2(19)
_cod_database_code 1548631
_shelx_shelxl_version_number 2016/6
_shelx_space_group_comment
;
The symmetry employed for this shelxl refinement is uniquely defined
by the following loop, which should always be used as a source of
symmetry information in preference to the above space-group names.
They are only intended as comments.
;

loop_
_space_group_symop_operation_xyz
'x, y, z'
'-x+1/2, -y, z+1/2'
'-x, y+1/2, -z'
'x+1/2, -y+1/2, -z+1/2'
'-x, -y, -z'
'x-1/2, y, -z-1/2'
'x, -y-1/2, z'
'-x-1/2, y-1/2, z-1/2'

loop_
_atom_site_label
_atom_site_type_symbol
_atom_site_fract_x
_atom_site_fract_y
_atom_site_fract_z
_atom_site_U_iso_or_equiv
_atom_site_adp_type
_atom_site_occupancy
_atom_site_site_symmetry_order
_atom_site_calc_flag
_atom_site_refinement_flags_posn
_atom_site_refinement_flags_adp
_atom_site_refinement_flags_occupancy
_atom_site_disorder_assembly
_atom_site_disorder_group
Si1 Si 0.4231(2) 1.0566(3) 0.6635(4) 0.0395(15) Uani 1 1 d D . . . .
Si2 Si 0.3079(3) 1.0290(3) 0.8098(4) 0.0407(16) Uani 1 1 d D . . . .
Si3 Si 0.2799(3) 1.0619(3) 1.0305(4) 0.0401(16) Uani 1 1 d D . . . .
Si4 Si 0.1225(3) 1.0642(3) 1.0269(4) 0.0377(16) Uani 1 1 d D . . . .
Si5 Si 0.0719(2) 1.0279(2) 0.8148(4) 0.0308(14) Uani 1 1 d D . . . .
Si6 Si 0.1862(2) 1.0591(3) 0.6713(4) 0.0409(16) Uani 1 1 d D . . . .
Si7 Si 0.4229(2) 0.8283(3) 0.6743(4) 0.0363(15) Uani 1 1 d D . . . .
Si8 Si 0.3073(3) 0.8707(3) 0.8148(4) 0.0394(15) Uani 1 1 d D . . . .
Si9 Si 0.2743(2) 0.8276(3) 1.0315(4) 0.0388(16) Uani 1 1 d D . . . .
Si10 Si 0.1194(2) 0.8268(2) 1.0282(4) 0.0364(15) Uani 1 1 d D . . . .
Si11 Si 0.0695(2) 0.8698(3) 0.8167(4) 0.0387(16) Uani 1 1 d D . . . .
Si12 Si 0.1867(2) 0.8276(3) 0.6812(4) 0.0397(16) Uani 1 1 d D . . . .
O1 O 0.3726(4) 1.0553(7) 0.7540(7) 0.072(4) Uani 1 1 d D . . . .
O2 O 0.3076(5) 1.0610(6) 0.9186(6) 0.065(3) Uani 1 1 d D . . . .
O3 O 0.2011(3) 1.0584(7) 1.0305(11) 0.081(4) Uani 1 1 d D . . . .
O4 O 0.0975(6) 1.0626(5) 0.9141(6) 0.065(3) Uani 1 1 d D . . . .
O5 O 0.1156(4) 1.0543(6) 0.7239(7) 0.056(3) Uani 1 1 d D . . . .
O6 O 0.2430(4) 1.0531(7) 0.7534(7) 0.069(3) Uani 1 1 d D . . . .
O7 O 0.3726(4) 0.8436(7) 0.7623(8) 0.072(4) Uani 1 1 d D . . . .
O8 O 0.3080(5) 0.8437(7) 0.9267(6) 0.070(3) Uani 1 1 d D . . . .
O9 O 0.1968(3) 0.8463(5) 1.0258(9) 0.059(3) Uani 1 1 d D . . . .
O10 O 0.0893(6) 0.8348(7) 0.9192(7) 0.080(4) Uani 1 1 d D . . . .
O11 O 0.1163(4) 0.8431(6) 0.7294(9) 0.073(4) Uani 1 1 d D . . . .
O12 O 0.2426(4) 0.8465(7) 0.7584(8) 0.076(4) Uani 1 1 d D . . . .
O13 O 0.3089(9) 0.9495(4) 0.8174(14) 0.111(6) Uani 1 1 d D . . . .
O14 O 0.0797(5) 0.9487(3) 0.8261(9) 0.064(3) Uani 1 1 d D . . . .
O15 O 0.4192(5) 1.1265(5) 0.6043(9) 0.068(3) Uani 1 1 d D . . . .
O16 O 0.4095(6) 0.9979(4) 0.5847(7) 0.066(3) Uani 1 1 d D . . . .
O17 O 0.4016(5) 0.8671(4) 0.5754(7) 0.055(3) Uani 1 1 d D . . . .
O18 O 0.1900(5) 1.1301(4) 0.6160(7) 0.059(3) Uani 1 1 d D . . . .
O19 O 0.1920(6) 1.0019(5) 0.5879(8) 0.068(3) Uani 1 1 d D . . . .
O20 O 0.1943(6) 0.8709(5) 0.5820(7) 0.066(3) Uani 1 1 d D . . . .
O21 O -0.0034(3) 1.0488(5) 0.7933(7) 0.050(2) Uani 1 1 d D . . . .
O22 O -0.0054(3) 0.8511(6) 0.7899(8) 0.064(3) Uani 1 1 d D . . . .
O23 O 0.4251(9) 0.750000 0.6486(11) 0.065(5) Uani 1 2 d DS T P . .
O24 O 0.1911(8) 0.750000 0.6525(11) 0.057(4) Uani 1 2 d DS T P . .
O25 O 0.2837(6) 0.750000 1.0559(10) 0.043(3) Uani 1 2 d DS T P . .
O26 O 0.1105(7) 0.750000 1.0600(10) 0.051(4) Uani 1 2 d DS T P . .

loop_
_atom_site_aniso_label
_atom_site_aniso_U_11
_atom_site_aniso_U_22
_atom_site_aniso_U_33
_atom_site_aniso_U_23
_atom_site_aniso_U_13
_atom_site_aniso_U_12
Si1 0.038(3) 0.044(4) 0.036(4) 0.002(3) -0.005(3) 0.006(3)
Si2 0.045(3) 0.039(4) 0.038(4) 0.004(3) 0.000(3) 0.001(3)
Si3 0.035(3) 0.049(4) 0.036(4) -0.007(3) -0.007(3) -0.001(3)
Si4 0.039(3) 0.042(4) 0.033(4) -0.006(3) -0.001(3) 0.001(2)
Si5 0.038(3) 0.034(3) 0.020(3) -0.003(2) 0.000(3) -0.002(2)
Si6 0.042(3) 0.043(4) 0.038(4) 0.009(3) 0.013(3) 0.002(3)
Si7 0.035(3) 0.034(3) 0.039(4) 0.004(3) 0.005(3) 0.000(2)
Si8 0.044(3) 0.040(4) 0.034(4) 0.004(3) 0.005(3) 0.001(3)
Si9 0.041(3) 0.034(4) 0.041(4) 0.000(3) 0.001(3) -0.008(2)
Si10 0.043(3) 0.034(4) 0.033(4) -0.003(3) -0.001(3) 0.000(2)
Si11 0.035(3) 0.038(4) 0.043(4) 0.001(3) 0.001(3) 0.003(3)
Si12 0.040(3) 0.041(4) 0.038(4) 0.000(3) 0.010(3) -0.003(3)
O1 0.041(5) 0.118(11) 0.057(8) -0.015(7) 0.019(5) -0.007(6)
O2 0.071(7) 0.070(8) 0.054(7) -0.013(5) 0.018(6) -0.008(5)
O3 0.034(5) 0.121(11) 0.089(10) -0.014(8) 0.010(6) 0.013(6)
O4 0.083(7) 0.074(8) 0.038(6) -0.021(5) -0.022(6) -0.004(6)
O5 0.037(5) 0.085(8) 0.046(6) 0.020(5) 0.014(5) -0.003(5)
O6 0.044(5) 0.110(10) 0.053(7) 0.013(7) -0.008(5) 0.017(6)
O7 0.043(5) 0.118(11) 0.055(8) -0.010(6) 0.024(5) 0.011(6)
O8 0.073(7) 0.084(8) 0.053(8) 0.024(6) 0.001(6) 0.005(6)
O9 0.040(5) 0.058(6) 0.078(8) 0.011(5) 0.010(5) 0.000(4)
O10 0.096(9) 0.097(10) 0.048(8) 0.023(6) -0.028(7) -0.015(7)
O11 0.046(5) 0.073(8) 0.099(10) -0.031(7) 0.018(6) 0.004(5)
O12 0.050(6) 0.124(12) 0.054(8) -0.009(7) -0.016(6) -0.010(6)
O13 0.166(16) 0.038(7) 0.129(14) -0.007(8) 0.023(12) 0.006(8)
O14 0.080(7) 0.036(6) 0.077(8) -0.009(5) 0.010(6) -0.001(5)
O15 0.068(7) 0.048(7) 0.089(9) 0.022(6) -0.022(6) 0.002(5)
O16 0.105(9) 0.051(7) 0.044(6) -0.012(5) -0.035(6) 0.007(6)
O17 0.082(7) 0.041(6) 0.042(6) 0.012(4) -0.012(6) 0.010(5)
O18 0.070(6) 0.053(7) 0.054(7) 0.014(5) 0.018(6) -0.002(5)
O19 0.090(8) 0.050(7) 0.064(7) -0.015(5) 0.005(7) 0.011(6)
O20 0.102(8) 0.049(6) 0.048(7) 0.014(5) 0.020(7) -0.014(6)
O21 0.030(4) 0.079(7) 0.041(6) -0.007(5) -0.001(4) 0.000(4)
O22 0.031(5) 0.093(9) 0.067(8) -0.008(6) 0.006(5) -0.014(5)
O23 0.115(13) 0.033(9) 0.048(9) 0.000 -0.011(9) 0.000
O24 0.089(11) 0.037(8) 0.047(9) 0.000 0.026(8) 0.000
O25 0.058(7) 0.032(7) 0.039(8) 0.000 -0.005(6) 0.000
O26 0.075(9) 0.032(8) 0.045(9) 0.000 0.001(7) 0.000

loop_
_atom_type_symbol
_atom_type_description
_atom_type_scat_dispersion_real
_atom_type_scat_dispersion_imag
_atom_type_scat_source
O O 0.0000 0.0000 'International Tables Vol C Tables 4.2.6.8 and 6.1.1.4'
Si Si 0.0000 0.0000 'International Tables Vol C Tables 4.2.6.8 and 6.1.1.4'

loop_
_geom_angle_atom_site_label_1
_geom_angle_atom_site_label_2
_geom_angle_atom_site_label_3
_geom_angle
_geom_angle_site_symmetry_1
_geom_angle_site_symmetry_3
O1 Si1 O16 112.5(7) . .
O1 Si1 O21 108.6(6) . 6_657
O16 Si1 O21 109.1(6) . 6_657
O1 Si1 O15 111.2(7) . .
O16 Si1 O15 107.3(7) . .
O21 Si1 O15 108.0(6) 6_657 .
O13 Si2 O6 110.0(9) . .
O13 Si2 O2 109.9(9) . .
O6 Si2 O2 108.2(7) . .
O13 Si2 O1 110.3(9) . .
O6 Si2 O1 110.8(7) . .
O2 Si2 O1 107.6(6) . .
O19 Si3 O20 110.0(7) 2_575 2_575
O19 Si3 O3 108.8(8) 2_575 .
O20 Si3 O3 111.3(7) 2_575 .
O19 Si3 O2 108.7(7) 2_575 .
O20 Si3 O2 107.5(6) 2_575 .
O3 Si3 O2 110.5(7) . .
O17 Si4 O3 110.8(7) 2_575 .
O17 Si4 O16 110.0(6) 2_575 2_575
O3 Si4 O16 109.5(8) . 2_575
O17 Si4 O4 107.9(6) 2_575 .
O3 Si4 O4 110.1(8) . .
O16 Si4 O4 108.4(7) 2_575 .
O4 Si5 O14 108.6(7) . .
O4 Si5 O5 108.5(7) . .
O14 Si5 O5 110.1(7) . .
O4 Si5 O21 110.3(6) . .
O14 Si5 O21 111.6(6) . .
O5 Si5 O21 107.7(5) . .
O6 Si6 O5 109.5(6) . .
O6 Si6 O18 110.6(7) . .
O5 Si6 O18 107.5(6) . .
O6 Si6 O19 112.2(7) . .
O5 Si6 O19 109.4(7) . .
O18 Si6 O19 107.5(7) . .
O7 Si7 O22 107.7(6) . 6_657
O7 Si7 O17 110.6(7) . .
O22 Si7 O17 111.1(7) 6_657 .
O7 Si7 O23 111.4(8) . .
O22 Si7 O23 108.6(8) 6_657 .
O17 Si7 O23 107.5(7) . .
O13 Si8 O12 109.3(9) . .
O13 Si8 O7 109.4(9) . .
O12 Si8 O7 111.8(7) . .
O13 Si8 O8 108.3(9) . .
O12 Si8 O8 110.7(7) . .
O7 Si8 O8 107.2(7) . .
O18 Si9 O25 108.3(6) 2_575 .
O18 Si9 O8 109.2(7) 2_575 .
O25 Si9 O8 109.1(7) . .
O18 Si9 O9 110.7(6) 2_575 .
O25 Si9 O9 110.5(6) . .
O8 Si9 O9 109.1(7) . .
O15 Si10 O10 110.1(8) 2_575 .
O15 Si10 O26 109.5(7) 2_575 .
O10 Si10 O26 107.3(7) . .
O15 Si10 O9 110.5(6) 2_575 .
O10 Si10 O9 109.2(7) . .
O26 Si10 O9 110.2(7) . .
O14 Si11 O10 109.3(8) . .
O14 Si11 O11 108.1(7) . .
O10 Si11 O11 109.8(8) . .
O14 Si11 O22 111.7(6) . .
O10 Si11 O22 109.3(7) . .
O11 Si11 O22 108.5(6) . .
O12 Si12 O20 110.4(7) . .
O12 Si12 O24 110.5(9) . .
O20 Si12 O24 108.5(7) . .
O12 Si12 O11 109.1(7) . .
O20 Si12 O11 108.7(8) . .
O24 Si12 O11 109.6(7) . .
Si1 O1 Si2 153.2(9) . .
Si2 O2 Si3 149.8(8) . .
Si3 O3 Si4 173.1(11) . .
Si5 O4 Si4 155.2(8) . .
Si5 O5 Si6 148.6(7) . .
Si2 O6 Si6 161.0(9) . .
Si7 O7 Si8 157.8(9) . .
Si8 O8 Si9 153.4(8) . .
Si9 O9 Si10 152.5(7) . .
Si11 O10 Si10 158.9(10) . .
Si12 O11 Si11 153.0(9) . .
Si12 O12 Si8 167.4(9) . .
Si8 O13 Si2 174.7(15) . .
Si11 O14 Si5 163.5(9) . .
Si10 O15 Si1 148.3(8) 2_574 .
Si4 O16 Si1 163.0(9) 2_574 .
Si4 O17 Si7 147.1(7) 2_574 .
Si9 O18 Si6 145.5(8) 2_574 .
Si3 O19 Si6 158.9(9) 2_574 .
Si12 O20 Si3 148.1(8) . 2_574
Si1 O21 Si5 147.2(7) 6_557 .
Si7 O22 Si11 149.3(8) 6_557 .
Si7 O23 Si7 154.9(11) 7_575 .
Si12 O24 Si12 151.3(10) . 7_575
Si9 O25 Si9 152.5(9) . 7_575
Si10 O26 Si10 146.3(10) . 7_575

loop_
_geom_bond_atom_site_label_1
_geom_bond_atom_site_label_2
_geom_bond_distance
_geom_bond_site_symmetry_2
Si1 O1 1.602(7) .
Si1 O16 1.615(7) .
Si1 O21 1.619(7) 6_657
Si1 O15 1.620(7) .
Si2 O13 1.601(8) .
Si2 O6 1.607(7) .
Si2 O2 1.609(8) .
Si2 O1 1.611(7) .
Si3 O19 1.606(7) 2_575
Si3 O20 1.610(7) 2_575
Si3 O3 1.610(7) .
Si3 O2 1.618(8) .
Si4 O17 1.607(7) 2_575
Si4 O3 1.611(7) .
Si4 O16 1.612(7) 2_575
Si4 O4 1.613(7) .
Si5 O4 1.603(7) .
Si5 O14 1.607(7) .
Si5 O5 1.611(7) .
Si5 O21 1.621(7) .
Si6 O6 1.610(7) .
Si6 O5 1.612(7) .
Si6 O18 1.614(7) .
Si6 O19 1.616(7) .
Si7 O7 1.604(7) .
Si7 O22 1.609(7) 6_657
Si7 O17 1.610(7) .
Si7 O23 1.612(6) .
Si8 O13 1.586(7) .
Si8 O12 1.603(7) .
Si8 O7 1.607(7) .
Si8 O8 1.609(7) .
Si9 O18 1.603(7) 2_575
Si9 O25 1.605(6) .
Si9 O8 1.611(7) .
Si9 O9 1.629(7) .
Si10 O15 1.602(7) 2_575
Si10 O10 1.609(8) .
Si10 O26 1.613(6) .
Si10 O9 1.629(7) .
Si11 O14 1.604(7) .
Si11 O10 1.608(7) .
Si11 O11 1.613(8) .
Si11 O22 1.618(7) .
Si12 O12 1.595(7) .
Si12 O20 1.608(7) .
Si12 O24 1.610(6) .
Si12 O11 1.610(7) .
